data_7210555
loop_
_publ_author_name
'Li, Zuo-Xi'
'Chu, Xin'
'Cui, Guang-Hua'
'Liu, Yu'
'Li, Le'
'Xue, Gang-Lin'

_publ_section_title
;
 Benzoate acid-dependent formation of a series of interpenetrating
 metal--organic frameworks based on the
 cobalt&#x2229;1,4-bis(imidazolyl)benzene coordination substrate
;
_journal_issue 6
_journal_name_full CrystEngComm
_journal_page_first 1984
_journal_paper_doi 10.1039/c0ce00865f
_journal_volume 13
_journal_year 2011
_chemical_formula_sum 'C17 H13 Co N4 O5'
_chemical_formula_weight 412.24
_chemical_name_systematic
;
?
;
_space_group_IT_number 2
_symmetry_cell_setting triclinic
_symmetry_space_group_name_Hall '-P 1'
_symmetry_space_group_name_H-M 'P -1'
_atom_sites_solution_hydrogens geom
_atom_sites_solution_primary direct
_atom_sites_solution_secondary difmap
_audit_creation_method SHELXL-97
_cell_angle_alpha 62.03(3)
_cell_angle_beta 68.68(3)
_cell_angle_gamma 83.38(3)
_cell_formula_units_Z 2
_cell_length_a 9.5455(19)
_cell_length_b 10.271(2)
_cell_length_c 10.628(2)
_cell_measurement_reflns_used 12849
_cell_measurement_temperature 293(2)
_cell_measurement_theta_max 28.2
_cell_measurement_theta_min 3.1
_cell_volume 855.4(4)
_computing_cell_refinement 'CrystalClear (Rigaku/MSC Inc., 2005)'
_computing_data_collection 'CrystalClear (Rigaku/MSC Inc., 2005)'
_computing_data_reduction 'CrystalClear (Rigaku/MSC Inc., 2005)'
_computing_molecular_graphics 'Bruker SHELXTL'
_computing_publication_material 'Bruker SHELXTL'
_computing_structure_refinement 'SHELXL-97 (Sheldrick, 1997)'
_computing_structure_solution 'SHELXS-97 (Sheldrick, 1990)'
_diffrn_ambient_temperature 293(2)
_diffrn_detector_area_resol_mean 9
_diffrn_measured_fraction_theta_full 0.997
_diffrn_measured_fraction_theta_max 0.997
_diffrn_measurement_device_type 'CCD area detector'
_diffrn_measurement_method \w
_diffrn_radiation_monochromator graphite
_diffrn_radiation_source 'fine-focus sealed tube'
_diffrn_radiation_type MoK\a
_diffrn_radiation_wavelength 0.71073
_diffrn_reflns_av_R_equivalents 0.0435
_diffrn_reflns_av_sigmaI/netI 0.0558
_diffrn_reflns_limit_h_max 11
_diffrn_reflns_limit_h_min -11
_diffrn_reflns_limit_k_max 11
_diffrn_reflns_limit_k_min -12
_diffrn_reflns_limit_l_max 12
_diffrn_reflns_limit_l_min -12
_diffrn_reflns_number 7317
_diffrn_reflns_theta_full 25.01
_diffrn_reflns_theta_max 25.01
_diffrn_reflns_theta_min 3.11
_diffrn_standards_decay_% 0
_diffrn_standards_interval_count 0
_diffrn_standards_interval_time 0
_exptl_absorpt_coefficient_mu 1.042
_exptl_absorpt_correction_T_max 0.829
_exptl_absorpt_correction_T_min 0.795
_exptl_absorpt_correction_type multi-scan
_exptl_absorpt_process_details CrystalClear
_exptl_crystal_colour purple
_exptl_crystal_density_diffrn 1.601
_exptl_crystal_density_method 'not measured'
_exptl_crystal_description block
_exptl_crystal_F_000 420
_exptl_crystal_size_max 0.22
_exptl_crystal_size_mid 0.20
_exptl_crystal_size_min 0.18
_refine_diff_density_max 0.295
_refine_diff_density_min -0.338
_refine_diff_density_rms 0.075
_refine_ls_extinction_method none
_refine_ls_goodness_of_fit_ref 1.075
_refine_ls_hydrogen_treatment constr
_refine_ls_matrix_type full
_refine_ls_number_parameters 244
_refine_ls_number_reflns 3019
_refine_ls_number_restraints 0
_refine_ls_restrained_S_all 1.075
_refine_ls_R_factor_all 0.0580
_refine_ls_R_factor_gt 0.0436
_refine_ls_shift/su_max 0.000
_refine_ls_shift/su_mean 0.000
_refine_ls_structure_factor_coef Fsqd
_refine_ls_weighting_details 'calc w=1/[\s^2^(Fo^2^)+(0.0425P)^2^+0.2545P] where P=(Fo^2^+2Fc^2^)/3'
_refine_ls_weighting_scheme calc
_refine_ls_wR_factor_gt 0.0900
_refine_ls_wR_factor_ref 0.0953
_reflns_number_gt 2517
_reflns_number_total 3019
_reflns_threshold_expression >2sigma(I)
_cod_data_source_file c0ce00865f.txt
_cod_data_source_block 3
_cod_original_cell_volume 855.4(3)
_cod_database_code 7210555

loop_
_symmetry_equiv_pos_as_xyz
'x, y, z'
'-x, -y, -z'

loop_
_atom_site_label
_atom_site_type_symbol
_atom_site_fract_x
_atom_site_fract_y
_atom_site_fract_z
_atom_site_U_iso_or_equiv
_atom_site_adp_type
_atom_site_occupancy
_atom_site_symmetry_multiplicity
_atom_site_calc_flag
_atom_site_refinement_flags
Co1 Co 0.61763(4) -0.00751(4) 0.22461(4) 0.01745(14) Uani 1 1 d .
O2 O 0.9182(2) 0.0004(2) 0.1891(2) 0.0298(5) Uani 1 1 d .
O3 O 0.5971(2) -0.0193(2) 0.6946(2) 0.0276(5) Uani 1 1 d .
O1 O 0.7021(2) -0.0029(3) 0.3633(2) 0.0306(6) Uani 1 1 d .
O4 O 0.6602(2) 0.2037(2) 0.4949(3) 0.0340(6) Uani 1 1 d .
N3 N 0.6736(3) 0.1769(3) 0.0248(3) 0.0289(7) Uani 1 1 d .
C17 C 0.6898(3) 0.0792(3) 0.5716(3) 0.0212(7) Uani 1 1 d .
N1 N 0.6600(3) -0.1924(3) 0.2018(3) 0.0286(6) Uani 1 1 d .
C13 C 0.8494(3) 0.0344(3) 0.5313(3) 0.0192(7) Uani 1 1 d .
C14 C 0.9228(3) 0.0045(3) 0.4089(3) 0.0188(7) Uani 1 1 d .
C16 C 0.8455(3) 0.0018(3) 0.3110(3) 0.0216(7) Uani 1 1 d .
N4 N 0.7885(3) 0.3514(3) -0.2057(3) 0.0318(7) Uani 1 1 d .
C10 C 0.8965(4) 0.4269(4) -0.3550(4) 0.0305(8) Uani 1 1 d .
C1 C 0.7789(4) -0.2191(4) 0.1075(4) 0.0305(8) Uani 1 1 d .
H1 H 0.8533 -0.1479 0.0265 0.037 Uiso 1 1 calc R
N2 N 0.7784(3) -0.3622(3) 0.1437(3) 0.0375(8) Uani 1 1 d .
C6 C 0.9281(5) -0.5705(4) 0.1552(4) 0.0601(14) Uani 1 1 d .
H6 H 0.8790 -0.6193 0.2601 0.072 Uiso 1 1 calc R
C7 C 0.7928(4) 0.2144(3) -0.0993(3) 0.0289(8) Uani 1 1 d .
H7 H 0.8708 0.1533 -0.1118 0.035 Uiso 1 1 calc R
C3 C 0.6530(5) -0.4317(4) 0.2695(5) 0.0635(15) Uani 1 1 d .
H3 H 0.6239 -0.5320 0.3214 0.076 Uiso 1 1 calc R
C9 C 0.6570(5) 0.4039(4) -0.1437(4) 0.0607(14) Uani 1 1 d .
H9 H 0.6223 0.4965 -0.1905 0.073 Uiso 1 1 calc R
C5 C 0.9614(5) -0.3632(4) -0.0828(4) 0.0565(13) Uani 1 1 d .
H5 H 0.9342 -0.2699 -0.1396 0.068 Uiso 1 1 calc R
C2 C 0.5801(4) -0.3256(4) 0.3031(5) 0.0508(12) Uani 1 1 d .
H2 H 0.4895 -0.3404 0.3828 0.061 Uiso 1 1 calc R
C8 C 0.5885(5) 0.2970(4) -0.0038(4) 0.0561(13) Uani 1 1 d .
H8 H 0.4966 0.3030 0.0642 0.067 Uiso 1 1 calc R
C4 C 0.8921(4) -0.4332(4) 0.0707(4) 0.0390(9) Uani 1 1 d .
C12 C 0.8582(4) 0.5502(4) -0.4626(4) 0.0424(10) Uani 1 1 d .
H12 H 0.7624 0.5844 -0.4381 0.051 Uiso 1 1 calc R
C11 C 1.0367(4) 0.3770(4) -0.3925(4) 0.0411(10) Uani 1 1 d .
H11 H 1.0619 0.2929 -0.3195 0.049 Uiso 1 1 calc R
O1W O 0.4508(3) 0.2776(3) 0.3445(3) 0.0477(7) Uani 1 1 d .
C15 C 0.9283(3) 0.0292(3) 0.6195(3) 0.0217(7) Uani 1 1 d .
H15 H 0.8792 0.0491 0.7012 0.026 Uiso 1 1 calc R
H1A H 0.5138 0.2413 0.3900 0.033 Uiso 1 1 d R
H1B H 0.3873 0.2028 0.3944 0.033 Uiso 1 1 d R

loop_
_atom_site_aniso_label
_atom_site_aniso_U_11
_atom_site_aniso_U_22
_atom_site_aniso_U_33
_atom_site_aniso_U_23
_atom_site_aniso_U_13
_atom_site_aniso_U_12
Co1 0.0152(2) 0.0186(2) 0.0156(2) -0.00753(17) -0.00310(16) 0.00199(16)
O2 0.0269(13) 0.0443(15) 0.0224(12) -0.0194(11) -0.0086(10) 0.0055(10)
O3 0.0131(11) 0.0350(14) 0.0259(12) -0.0115(11) -0.0015(9) 0.0028(10)
O1 0.0177(12) 0.0506(16) 0.0272(13) -0.0198(12) -0.0089(10) 0.0007(10)
O4 0.0277(13) 0.0292(14) 0.0377(14) -0.0121(11) -0.0109(11) 0.0119(11)
N3 0.0267(15) 0.0269(16) 0.0179(14) -0.0034(12) -0.0029(12) 0.0070(12)
C17 0.0159(16) 0.0291(19) 0.0246(17) -0.0183(16) -0.0064(13) 0.0044(14)
N1 0.0247(15) 0.0243(15) 0.0313(16) -0.0157(13) 0.0002(12) 0.0000(12)
C13 0.0141(15) 0.0210(17) 0.0189(16) -0.0080(13) -0.0036(12) 0.0004(12)
C14 0.0132(15) 0.0203(16) 0.0178(16) -0.0063(13) -0.0029(12) -0.0004(12)
C16 0.0190(17) 0.0188(17) 0.0220(17) -0.0051(14) -0.0077(13) 0.0007(13)
N4 0.0327(17) 0.0235(16) 0.0196(14) -0.0024(12) -0.0001(12) 0.0058(12)
C10 0.032(2) 0.0248(18) 0.0198(17) -0.0044(14) -0.0015(14) 0.0019(15)
C1 0.033(2) 0.0206(18) 0.0276(19) -0.0116(15) 0.0020(15) -0.0003(14)
N2 0.0385(18) 0.0253(16) 0.0335(17) -0.0175(14) 0.0095(13) -0.0010(13)
C6 0.078(3) 0.032(2) 0.032(2) -0.0100(18) 0.014(2) 0.010(2)
C7 0.0272(18) 0.0246(19) 0.0220(18) -0.0060(15) -0.0025(14) 0.0048(14)
C3 0.058(3) 0.031(2) 0.066(3) -0.029(2) 0.031(2) -0.017(2)
C9 0.056(3) 0.039(2) 0.037(2) 0.0010(19) 0.006(2) 0.025(2)
C5 0.072(3) 0.026(2) 0.039(2) -0.0114(19) 0.007(2) 0.012(2)
C2 0.040(2) 0.034(2) 0.053(3) -0.026(2) 0.0220(19) -0.0118(18)
C8 0.044(2) 0.048(3) 0.030(2) -0.0006(19) 0.0067(18) 0.023(2)
C4 0.041(2) 0.0228(19) 0.035(2) -0.0140(17) 0.0083(17) -0.0034(16)
C12 0.031(2) 0.038(2) 0.0262(19) 0.0018(17) -0.0010(16) 0.0100(16)
C11 0.036(2) 0.035(2) 0.0221(19) 0.0042(16) -0.0039(16) 0.0086(17)
O1W 0.0539(17) 0.0277(14) 0.0541(17) -0.0062(13) -0.0284(14) 0.0022(12)
C15 0.0196(16) 0.0262(18) 0.0199(16) -0.0146(14) -0.0032(13) 0.0048(13)

loop_
_atom_type_symbol
_atom_type_description
_atom_type_scat_dispersion_real
_atom_type_scat_dispersion_imag
_atom_type_scat_source
C C 0.0033 0.0016 'International Tables Vol C Tables 4.2.6.8 and 6.1.1.4'
H H 0.0000 0.0000 'International Tables Vol C Tables 4.2.6.8 and 6.1.1.4'
Co Co 0.3494 0.9721 'International Tables Vol C Tables 4.2.6.8 and 6.1.1.4'
N N 0.0061 0.0033 'International Tables Vol C Tables 4.2.6.8 and 6.1.1.4'
O O 0.0106 0.0060 'International Tables Vol C Tables 4.2.6.8 and 6.1.1.4'

loop_
_geom_angle_atom_site_label_1
_geom_angle_atom_site_label_2
_geom_angle_atom_site_label_3
_geom_angle
_geom_angle_site_symmetry_1
_geom_angle_site_symmetry_3
O1 Co1 O3 105.25(9) . 2_656
O1 Co1 N1 112.19(11) . .
O3 Co1 N1 113.89(11) 2_656 .
O1 Co1 N3 112.77(11) . .
O3 Co1 N3 98.64(11) 2_656 .
N1 Co1 N3 113.14(11) . .
C17 O3 Co1 123.4(2) . 2_656
C16 O1 Co1 111.14(19) . .
C7 N3 C8 105.4(3) . .
C7 N3 Co1 130.9(2) . .
C8 N3 Co1 123.6(2) . .
O4 C17 O3 125.6(3) . .
O4 C17 C13 120.0(3) . .
O3 C17 C13 114.2(3) . .
C1 N1 C2 106.1(3) . .
C1 N1 Co1 128.5(2) . .
C2 N1 Co1 124.5(2) . .
C15 C13 C14 118.8(3) . .
C15 C13 C17 116.7(3) . .
C14 C13 C17 124.5(3) . .
C15 C14 C13 118.6(3) 2_756 .
C15 C14 C16 118.7(3) 2_756 .
C13 C14 C16 122.7(3) . .
O2 C16 O1 123.2(3) . .
O2 C16 C14 120.9(3) . .
O1 C16 C14 115.8(3) . .
C7 N4 C9 106.3(3) . .
C7 N4 C10 127.1(3) . .
C9 N4 C10 126.5(3) . .
C11 C10 C12 119.9(3) . .
C11 C10 N4 120.6(3) . .
C12 C10 N4 119.5(3) . .
N1 C1 N2 110.8(3) . .
N1 C1 H1 124.6 . .
N2 C1 H1 124.6 . .
C1 N2 C3 107.6(3) . .
C1 N2 C4 126.7(3) . .
C3 N2 C4 125.6(3) . .
C4 C6 C5 118.9(4) . 2_745
C4 C6 H6 120.6 . .
C5 C6 H6 120.6 2_745 .
N3 C7 N4 111.7(3) . .
N3 C7 H7 124.2 . .
N4 C7 H7 124.2 . .
C2 C3 N2 106.1(3) . .
C2 C3 H3 126.9 . .
N2 C3 H3 126.9 . .
C8 C9 N4 106.8(3) . .
C8 C9 H9 126.6 . .
N4 C9 H9 126.6 . .
C4 C5 C6 120.5(4) . 2_745
C4 C5 H5 119.8 . .
C6 C5 H5 119.8 2_745 .
C3 C2 N1 109.4(3) . .
C3 C2 H2 125.3 . .
N1 C2 H2 125.3 . .
C9 C8 N3 109.8(3) . .
C9 C8 H8 125.1 . .
N3 C8 H8 125.1 . .
C6 C4 C5 120.6(3) . .
C6 C4 N2 119.8(3) . .
C5 C4 N2 119.6(3) . .
C10 C12 C11 119.3(3) . 2_764
C10 C12 H12 120.3 . .
C11 C12 H12 120.3 2_764 .
C10 C11 C12 120.8(3) . 2_764
C10 C11 H11 119.6 . .
C12 C11 H11 119.6 2_764 .
H1A O1W H1B 98.4 . .
C14 C15 C13 122.6(3) 2_756 .
C14 C15 H15 118.7 2_756 .
C13 C15 H15 118.7 . .

loop_
_geom_bond_atom_site_label_1
_geom_bond_atom_site_label_2
_geom_bond_distance
_geom_bond_site_symmetry_2
Co1 O1 1.940(2) .
Co1 O3 1.956(2) 2_656
Co1 N1 2.003(3) .
Co1 N3 2.004(3) .
O2 C16 1.233(4) .
O3 C17 1.280(4) .
O3 Co1 1.956(2) 2_656
O1 C16 1.273(3) .
O4 C17 1.219(4) .
N3 C7 1.310(4) .
N3 C8 1.368(4) .
C17 C13 1.505(4) .
N1 C1 1.314(4) .
N1 C2 1.369(4) .
C13 C15 1.380(4) .
C13 C14 1.394(4) .
C14 C15 1.380(4) 2_756
C14 C16 1.489(4) .
N4 C7 1.337(4) .
N4 C9 1.369(4) .
N4 C10 1.423(4) .
C10 C11 1.363(5) .
C10 C12 1.372(5) .
C1 N2 1.333(4) .
C1 H1 0.9300 .
N2 C3 1.367(4) .
N2 C4 1.431(4) .
C6 C4 1.356(5) .
C6 C5 1.380(5) 2_745
C6 H6 0.9300 .
C7 H7 0.9300 .
C3 C2 1.345(5) .
C3 H3 0.9300 .
C9 C8 1.331(5) .
C9 H9 0.9300 .
C5 C4 1.356(5) .
C5 C6 1.380(5) 2_745
C5 H5 0.9300 .
C2 H2 0.9300 .
C8 H8 0.9300 .
C12 C11 1.382(5) 2_764
C12 H12 0.9300 .
C11 C12 1.382(5) 2_764
C11 H11 0.9300 .
O1W H1A 0.8517 .
O1W H1B 0.8543 .
C15 C14 1.380(4) 2_756
C15 H15 0.9300 .

loop_
_geom_torsion_atom_site_label_1
_geom_torsion_atom_site_label_2
_geom_torsion_atom_site_label_3
_geom_torsion_atom_site_label_4
_geom_torsion
_geom_torsion_site_symmetry_1
_geom_torsion_site_symmetry_4
O3 Co1 O1 C16 -170.7(2) 2_656 .
N1 Co1 O1 C16 64.9(2) . .
N3 Co1 O1 C16 -64.2(2) . .
O1 Co1 N3 C7 85.5(3) . .
O3 Co1 N3 C7 -163.9(3) 2_656 .
N1 Co1 N3 C7 -43.2(3) . .
O1 Co1 N3 C8 -91.3(3) . .
O3 Co1 N3 C8 19.4(3) 2_656 .
N1 Co1 N3 C8 140.1(3) . .
Co1 O3 C17 O4 5.0(4) 2_656 .
Co1 O3 C17 C13 -179.92(18) 2_656 .
O1 Co1 N1 C1 -86.7(3) . .
O3 Co1 N1 C1 153.9(3) 2_656 .
N3 Co1 N1 C1 42.3(3) . .
O1 Co1 N1 C2 80.6(3) . .
O3 Co1 N1 C2 -38.8(3) 2_656 .
N3 Co1 N1 C2 -150.4(3) . .
O4 C17 C13 C15 102.9(3) . .
O3 C17 C13 C15 -72.4(4) . .
O4 C17 C13 C14 -74.3(4) . .
O3 C17 C13 C14 110.3(3) . .
C15 C13 C14 C15 0.0(5) . 2_756
C17 C13 C14 C15 177.2(3) . 2_756
C15 C13 C14 C16 177.6(3) . .
C17 C13 C14 C16 -5.2(5) . .
Co1 O1 C16 O2 -1.3(4) . .
Co1 O1 C16 C14 -179.54(19) . .
C15 C14 C16 O2 -15.0(4) 2_756 .
C13 C14 C16 O2 167.4(3) . .
C15 C14 C16 O1 163.2(3) 2_756 .
C13 C14 C16 O1 -14.4(4) . .
C7 N4 C10 C11 -16.0(6) . .
C9 N4 C10 C11 165.8(4) . .
C7 N4 C10 C12 163.4(4) . .
C9 N4 C10 C12 -14.8(6) . .
C2 N1 C1 N2 0.1(4) . .
Co1 N1 C1 N2 169.2(2) . .
N1 C1 N2 C3 -0.7(5) . .
N1 C1 N2 C4 -177.4(3) . .
C8 N3 C7 N4 -0.2(4) . .
Co1 N3 C7 N4 -177.4(2) . .
C9 N4 C7 N3 0.1(4) . .
C10 N4 C7 N3 -178.3(3) . .
C1 N2 C3 C2 1.1(5) . .
C4 N2 C3 C2 177.8(4) . .
C7 N4 C9 C8 0.0(5) . .
C10 N4 C9 C8 178.5(4) . .
N2 C3 C2 N1 -1.1(6) . .
C1 N1 C2 C3 0.7(5) . .
Co1 N1 C2 C3 -169.0(3) . .
N4 C9 C8 N3 -0.1(6) . .
C7 N3 C8 C9 0.2(5) . .
Co1 N3 C8 C9 177.7(3) . .
C5 C6 C4 C5 1.3(8) 2_745 .
C5 C6 C4 N2 -179.6(4) 2_745 .
C6 C5 C4 C6 -1.4(8) 2_745 .
C6 C5 C4 N2 179.6(4) 2_745 .
C1 N2 C4 C6 142.4(4) . .
C3 N2 C4 C6 -33.7(6) . .
C1 N2 C4 C5 -38.6(6) . .
C3 N2 C4 C5 145.3(5) . .
C11 C10 C12 C11 -0.6(7) . 2_764
N4 C10 C12 C11 -179.9(3) . 2_764
C12 C10 C11 C12 0.6(7) . 2_764
N4 C10 C11 C12 179.9(3) . 2_764
C14 C13 C15 C14 0.0(5) . 2_756
C17 C13 C15 C14 -177.4(3) . 2_756
